data_4037139
loop_
_publ_author_name
'Williams, David R.'
'Donnell, Andrew F.'
'Kammler, David C.'
'Ward, Sarah A.'
'Taylor, 4th, Levin'

_publ_section_title
;
 Studies of Azetidin-2-one as a Reactive Enolate Synthon of \b-Alanine for
 Condensations with Aldehydes and Ketones.
;
_journal_issue 21
_journal_name_full 'The Journal of organic chemistry'
_journal_page_first 10463
_journal_page_last 10475
_journal_paper_doi 10.1021/acs.joc.6b01585
_journal_volume 81
_journal_year 2016
_chemical_absolute_configuration unk
_chemical_formula_sum 'C29 H49 N O5 Si2'
_chemical_formula_weight 547.87
_space_group_crystal_system monoclinic
_space_group_IT_number 4
_space_group_name_Hall 'P 2yb'
_space_group_name_H-M_alt 'P 1 21 1'
_atom_sites_solution_hydrogens geom
_audit_creation_method SHELXL-2014/7
_cell_angle_alpha 90
_cell_angle_beta 104.164(11)
_cell_angle_gamma 90
_cell_formula_units_Z 2
_cell_length_a 15.739(7)
_cell_length_b 6.567(3)
_cell_length_c 16.007(7)
_cell_measurement_reflns_used 937
_cell_measurement_temperature 113(2)
_cell_measurement_theta_max 27.14
_cell_measurement_theta_min 2.64
_cell_volume 1604.2(12)
_computing_cell_refinement 'SAINT (Bruker, 1999)'
_computing_data_collection 'SMART (Bruker, 1999)'
_computing_data_reduction 'SAINT (Bruker, 1999)'
_computing_molecular_graphics 'SHELXTL (Bruker, 2015)'
_computing_publication_material 'SHELXTL (Bruker, 2015)'
_computing_structure_refinement 'SHELXL-2014/7 (Sheldrick, 2014)'
_computing_structure_solution 'SHELXS-97 (Sheldrick, 1990)'
_diffrn_ambient_temperature 113(2)
_diffrn_detector 'CCD area detector'
_diffrn_detector_area_resol_mean 44.52
_diffrn_detector_type 'Bruker SMART 6000'
_diffrn_measured_fraction_theta_full 0.996
_diffrn_measured_fraction_theta_max 0.980
_diffrn_measurement_device_type 'Bruker Platform goniometer'
_diffrn_measurement_method '\w scans'
_diffrn_radiation_type MoK\a
_diffrn_radiation_wavelength 0.71073
_diffrn_reflns_av_R_equivalents 0.2857
_diffrn_reflns_av_unetI/netI 0.6512
_diffrn_reflns_Laue_measured_fraction_full 0.996
_diffrn_reflns_Laue_measured_fraction_max 0.980
_diffrn_reflns_limit_h_max 12
_diffrn_reflns_limit_h_min -20
_diffrn_reflns_limit_k_max 8
_diffrn_reflns_limit_k_min -8
_diffrn_reflns_limit_l_max 20
_diffrn_reflns_limit_l_min -20
_diffrn_reflns_number 11625
_diffrn_reflns_point_group_measured_fraction_full 0.977
_diffrn_reflns_point_group_measured_fraction_max 0.951
_diffrn_reflns_theta_full 25.242
_diffrn_reflns_theta_max 27.746
_diffrn_reflns_theta_min 2.088
_diffrn_source 'fine-focus sealed tube'
_exptl_absorpt_coefficient_mu 0.145
_exptl_absorpt_correction_T_max 0.9971
_exptl_absorpt_correction_T_min 0.9308
_exptl_absorpt_correction_type multi-scan
_exptl_absorpt_process_details 'SADABS, G. Sheldrick; 2001'
_exptl_crystal_colour colorless
_exptl_crystal_density_diffrn 1.134
_exptl_crystal_description needle
_exptl_crystal_F_000 596
_exptl_crystal_size_max 0.500
_exptl_crystal_size_mid 0.020
_exptl_crystal_size_min 0.020
_refine_diff_density_max 0.430
_refine_diff_density_min -0.318
_refine_diff_density_rms 0.084
_refine_ls_abs_structure_details
;
 Classical Flack method preferred over Parsons because s.u. lower.
;
_refine_ls_abs_structure_Flack -1.9(6)
_refine_ls_extinction_method none
_refine_ls_goodness_of_fit_ref 0.845
_refine_ls_hydrogen_treatment constr
_refine_ls_matrix_type full
_refine_ls_number_parameters 345
_refine_ls_number_reflns 7200
_refine_ls_number_restraints 75
_refine_ls_restrained_S_all 0.841
_refine_ls_R_factor_all 0.3227
_refine_ls_R_factor_gt 0.1099
_refine_ls_shift/su_max 0.000
_refine_ls_shift/su_mean 0.000
_refine_ls_structure_factor_coef Fsqd
_refine_ls_weighting_details 'w=1/[\s^2^(Fo^2^)+(0.0380P)^2^] where P=(Fo^2^+2Fc^2^)/3'
_refine_ls_weighting_scheme calc
_refine_ls_wR_factor_gt 0.2236
_refine_ls_wR_factor_ref 0.2695
_reflns_Friedel_coverage 0.787
_reflns_Friedel_fraction_full 0.955
_reflns_Friedel_fraction_max 0.917
_reflns_number_gt 1714
_reflns_number_total 7200
_reflns_threshold_expression 'I > 2\s(I)'
_cod_data_source_file jo6b01585_si_002.cif
_cod_data_source_block 01086
_cod_original_cell_volume 1604.1(12)
_cod_original_sg_symbol_H-M 'P 21'
_cod_database_code 4037139
_shelx_shelxl_version_number 2014/7
_shelx_space_group_comment
;
The symmetry employed for this shelxl refinement is uniquely defined
by the following loop, which should always be used as a source of
symmetry information in preference to the above space-group names.
They are only intended as comments.
;
_shelx_estimated_absorpt_t_min 0.931
_shelx_estimated_absorpt_t_max 0.997

loop_
_space_group_symop_operation_xyz
'x, y, z'
'-x, y+1/2, -z'

loop_
_atom_site_label
_atom_site_type_symbol
_atom_site_fract_x
_atom_site_fract_y
_atom_site_fract_z
_atom_site_U_iso_or_equiv
_atom_site_adp_type
_atom_site_occupancy
_atom_site_site_symmetry_order
_atom_site_calc_flag
_atom_site_refinement_flags_posn
_atom_site_refinement_flags_adp
O1 O 0.5825(7) -0.1114(16) 0.9224(7) 0.031(3) Uani 1 1 d . .
C2 C 0.5875(10) 0.071(2) 0.9338(9) 0.018(4) Uani 1 1 d . .
N3 N 0.6611(9) 0.195(2) 0.9597(8) 0.026(3) Uani 1 1 d . .
C4 C 0.6119(10) 0.381(2) 0.9707(10) 0.022(4) Uani 1 1 d . .
H4A H 0.6233 0.4992 0.9369 0.026 Uiso 1 1 calc R U
H4B H 0.6159 0.4181 1.0315 0.026 Uiso 1 1 calc R U
C5 C 0.5291(10) 0.258(2) 0.9277(9) 0.017(4) Uani 1 1 d . .
H5 H 0.4893 0.2449 0.9674 0.020 Uiso 1 1 calc R U
C6 C 0.4763(11) 0.325(2) 0.8354(10) 0.018(3) Uani 1 1 d . U
C7 C 0.4387(10) 0.539(2) 0.8417(8) 0.020(3) Uani 1 1 d . U
H7 H 0.4787 0.6490 0.8580 0.024 Uiso 1 1 calc R U
C8 C 0.3543(11) 0.579(2) 0.8257(9) 0.020(4) Uani 1 1 d . U
H8 H 0.3360 0.7163 0.8284 0.024 Uiso 1 1 calc R U
C9 C 0.2856(10) 0.414(3) 0.8032(8) 0.021(3) Uani 1 1 d . U
H9 H 0.2366 0.4460 0.8309 0.025 Uiso 1 1 calc R U
C10 C 0.3231(10) 0.207(2) 0.8331(10) 0.026(4) Uani 1 1 d . U
H10A H 0.2790 0.1002 0.8112 0.031 Uiso 1 1 calc R U
H10B H 0.3390 0.2015 0.8968 0.031 Uiso 1 1 calc R U
C11 C 0.4049(10) 0.172(2) 0.7985(9) 0.022(3) Uani 1 1 d . U
H11A H 0.4273 0.0326 0.8137 0.026 Uiso 1 1 calc R U
H11B H 0.3886 0.1835 0.7349 0.026 Uiso 1 1 calc R U
O12 O 0.7419(7) 0.1334(16) 1.0135(7) 0.028(3) Uani 1 1 d . .
C13 C 0.7955(11) 0.050(3) 0.9604(10) 0.045(5) Uani 1 1 d . .
H13A H 0.8233 0.1609 0.9347 0.054 Uiso 1 1 calc R U
H13B H 0.7593 -0.0329 0.9132 0.054 Uiso 1 1 calc R U
C14 C 0.8641(12) -0.080(3) 1.0176(10) 0.039(4) Uani 1 1 d . U
C15 C 0.9506(12) -0.001(3) 1.0526(11) 0.044(5) Uani 1 1 d . U
H15 H 0.9652 0.1311 1.0359 0.052 Uiso 1 1 calc R U
C16 C 1.0112(15) -0.110(4) 1.1087(13) 0.057(5) Uani 1 1 d . U
H16 H 1.0667 -0.0512 1.1338 0.069 Uiso 1 1 calc R U
C17 C 0.9957(14) -0.290(3) 1.1282(12) 0.045(5) Uani 1 1 d . U
C18 C 0.9181(13) -0.389(3) 1.0995(11) 0.047(5) Uani 1 1 d . U
H18 H 0.9098 -0.5238 1.1178 0.056 Uiso 1 1 calc R U
C19 C 0.8477(14) -0.279(3) 1.0389(12) 0.046(5) Uani 1 1 d . U
H19 H 0.7928 -0.3425 1.0150 0.056 Uiso 1 1 calc R U
O20 O 1.0698(9) -0.385(3) 1.1894(10) 0.072(5) Uani 1 1 d . .
C21 C 1.0558(14) -0.580(3) 1.2154(12) 0.063(7) Uani 1 1 d . .
H21A H 1.0315 -0.6642 1.1647 0.094 Uiso 1 1 calc R U
H21B H 1.0145 -0.5756 1.2523 0.094 Uiso 1 1 calc R U
H21C H 1.1115 -0.6381 1.2476 0.094 Uiso 1 1 calc R U
O22 O 0.5430(7) 0.3332(15) 0.7859(6) 0.022(3) Uani 1 1 d . .
Si23 Si 0.5461(3) 0.4328(7) 0.6927(3) 0.0225(11) Uani 1 1 d . .
C24 C 0.4827(12) 0.279(3) 0.5994(10) 0.035(5) Uani 1 1 d . .
H24A H 0.4203 0.3134 0.5884 0.052 Uiso 1 1 calc R U
H24B H 0.4906 0.1335 0.6131 0.052 Uiso 1 1 calc R U
H24C H 0.5039 0.3091 0.5481 0.052 Uiso 1 1 calc R U
C25 C 0.5092(11) 0.705(2) 0.6768(10) 0.037(5) Uani 1 1 d . .
H25A H 0.5306 0.7800 0.7307 0.055 Uiso 1 1 calc R U
H25B H 0.4450 0.7095 0.6601 0.055 Uiso 1 1 calc R U
H25C H 0.5326 0.7662 0.6314 0.055 Uiso 1 1 calc R U
C26 C 0.6691(11) 0.418(3) 0.6966(10) 0.028(4) Uani 1 1 d . .
C27 C 0.6948(11) 0.189(3) 0.7041(11) 0.036(5) Uani 1 1 d . .
H27A H 0.7556 0.1739 0.7001 0.054 Uiso 1 1 calc R U
H27B H 0.6561 0.1127 0.6573 0.054 Uiso 1 1 calc R U
H27C H 0.6890 0.1361 0.7597 0.054 Uiso 1 1 calc R U
C28 C 0.6867(12) 0.509(3) 0.6148(11) 0.047(6) Uani 1 1 d . .
H28A H 0.6402 0.4677 0.5650 0.071 Uiso 1 1 calc R U
H28B H 0.7433 0.4597 0.6076 0.071 Uiso 1 1 calc R U
H28C H 0.6881 0.6578 0.6193 0.071 Uiso 1 1 calc R U
C29 C 0.7187(11) 0.538(3) 0.7732(12) 0.056(6) Uani 1 1 d . .
H29A H 0.7767 0.5733 0.7654 0.084 Uiso 1 1 calc R U
H29B H 0.7252 0.4561 0.8255 0.084 Uiso 1 1 calc R U
H29C H 0.6864 0.6630 0.7785 0.084 Uiso 1 1 calc R U
O30 O 0.2519(7) 0.4133(18) 0.7096(6) 0.029(3) Uani 1 1 d . .
Si31 Si 0.1624(3) 0.5313(7) 0.6558(3) 0.0227(12) Uani 1 1 d . .
C32 C 0.0625(10) 0.414(3) 0.6799(10) 0.041(5) Uani 1 1 d . .
H32A H 0.0631 0.4375 0.7405 0.062 Uiso 1 1 calc R U
H32B H 0.0624 0.2669 0.6689 0.062 Uiso 1 1 calc R U
H32C H 0.0099 0.4754 0.6430 0.062 Uiso 1 1 calc R U
C33 C 0.1640(12) 0.808(3) 0.6882(11) 0.041(5) Uani 1 1 d . .
H33A H 0.2161 0.8738 0.6773 0.061 Uiso 1 1 calc R U
H33B H 0.1656 0.8175 0.7496 0.061 Uiso 1 1 calc R U
H33C H 0.1113 0.8756 0.6544 0.061 Uiso 1 1 calc R U
C34 C 0.1670(11) 0.495(2) 0.5397(10) 0.031(5) Uani 1 1 d . .
C35 C 0.1716(12) 0.269(3) 0.5176(11) 0.046(6) Uani 1 1 d . .
H35A H 0.2280 0.2130 0.5491 0.069 Uiso 1 1 calc R U
H35B H 0.1657 0.2543 0.4555 0.069 Uiso 1 1 calc R U
H35C H 0.1240 0.1956 0.5339 0.069 Uiso 1 1 calc R U
C36 C 0.2486(12) 0.604(3) 0.5228(11) 0.050(6) Uani 1 1 d . .
H36A H 0.2483 0.5915 0.4617 0.074 Uiso 1 1 calc R U
H36B H 0.3019 0.5408 0.5580 0.074 Uiso 1 1 calc R U
H36C H 0.2473 0.7482 0.5380 0.074 Uiso 1 1 calc R U
C37 C 0.0863(11) 0.591(3) 0.4799(10) 0.037(5) Uani 1 1 d . .
H37A H 0.0341 0.5125 0.4824 0.055 Uiso 1 1 calc R U
H37B H 0.0932 0.5913 0.4207 0.055 Uiso 1 1 calc R U
H37C H 0.0797 0.7316 0.4982 0.055 Uiso 1 1 calc R U

loop_
_atom_site_aniso_label
_atom_site_aniso_U_11
_atom_site_aniso_U_22
_atom_site_aniso_U_33
_atom_site_aniso_U_23
_atom_site_aniso_U_13
_atom_site_aniso_U_12
O1 0.028(8) 0.019(7) 0.044(7) -0.007(6) 0.005(6) 0.000(6)
C2 0.024(11) 0.017(10) 0.012(8) 0.004(7) 0.005(8) 0.010(8)
N3 0.033(10) 0.030(9) 0.017(8) 0.003(6) 0.009(7) 0.007(8)
C4 0.022(10) 0.021(10) 0.021(9) -0.007(7) 0.004(8) 0.003(8)
C5 0.021(10) 0.016(9) 0.014(8) -0.001(7) 0.006(8) -0.007(7)
C6 0.028(8) 0.015(6) 0.014(8) -0.002(6) 0.010(6) -0.001(5)
C7 0.034(7) 0.013(6) 0.016(7) -0.001(6) 0.009(7) -0.001(6)
C8 0.032(7) 0.015(7) 0.015(8) 0.001(6) 0.007(7) -0.001(5)
C9 0.032(8) 0.021(7) 0.012(7) 0.003(6) 0.010(6) -0.003(6)
C10 0.032(9) 0.017(7) 0.026(9) 0.007(6) 0.004(7) 0.001(6)
C11 0.030(8) 0.016(7) 0.016(8) 0.000(6) -0.001(6) 0.000(6)
O12 0.010(7) 0.047(9) 0.024(7) -0.007(6) 0.001(6) 0.007(6)
C13 0.039(12) 0.072(14) 0.025(9) 0.024(11) 0.008(9) 0.023(12)
C14 0.042(9) 0.051(9) 0.028(9) -0.001(8) 0.015(7) 0.006(7)
C15 0.042(9) 0.050(10) 0.039(10) -0.006(7) 0.011(7) 0.006(7)
C16 0.050(10) 0.063(11) 0.054(11) 0.001(8) 0.002(8) 0.009(8)
C17 0.050(10) 0.053(10) 0.031(10) -0.005(8) 0.008(8) 0.008(8)
C18 0.063(11) 0.049(10) 0.032(10) -0.002(7) 0.018(8) 0.004(8)
C19 0.055(10) 0.049(9) 0.040(10) -0.005(7) 0.021(8) 0.003(8)
O20 0.041(10) 0.097(14) 0.068(11) -0.016(10) -0.007(9) 0.015(9)
C21 0.11(2) 0.017(11) 0.069(15) 0.001(12) 0.031(15) 0.017(14)
O22 0.026(7) 0.030(7) 0.011(5) 0.000(5) 0.010(5) -0.001(5)
Si23 0.024(3) 0.025(3) 0.019(2) 0.004(2) 0.006(2) 0.002(3)
C24 0.035(13) 0.045(12) 0.026(10) -0.012(9) 0.011(10) -0.018(9)
C25 0.036(12) 0.037(12) 0.039(12) 0.018(9) 0.012(10) -0.002(10)
C26 0.027(11) 0.031(10) 0.028(9) 0.008(9) 0.011(8) -0.005(10)
C27 0.024(11) 0.040(12) 0.046(12) 0.017(10) 0.015(10) 0.001(10)
C28 0.055(15) 0.048(14) 0.050(12) 0.031(10) 0.034(12) 0.005(11)
C29 0.021(12) 0.068(15) 0.081(16) -0.012(14) 0.017(12) -0.007(12)
O30 0.034(8) 0.031(7) 0.020(6) 0.003(6) -0.001(6) -0.006(7)
Si31 0.023(3) 0.022(3) 0.020(3) -0.002(2) 0.001(2) 0.001(3)
C32 0.022(11) 0.074(14) 0.027(10) 0.009(11) 0.003(9) -0.012(12)
C33 0.030(13) 0.042(12) 0.046(13) 0.000(10) -0.001(11) 0.001(10)
C34 0.029(11) 0.029(12) 0.032(10) 0.004(8) 0.003(9) 0.007(8)
C35 0.029(13) 0.072(17) 0.032(11) -0.003(10) -0.002(10) 0.003(11)
C36 0.039(14) 0.067(16) 0.041(12) 0.009(10) 0.005(11) -0.014(11)
C37 0.034(12) 0.046(13) 0.029(10) 0.004(9) 0.006(10) 0.023(10)

loop_
_atom_type_symbol
_atom_type_description
_atom_type_scat_dispersion_real
_atom_type_scat_dispersion_imag
_atom_type_scat_source
C C 0.0033 0.0016 'International Tables Vol C Tables 4.2.6.8 and 6.1.1.4'
H H 0.0000 0.0000 'International Tables Vol C Tables 4.2.6.8 and 6.1.1.4'
N N 0.0061 0.0033 'International Tables Vol C Tables 4.2.6.8 and 6.1.1.4'
O O 0.0106 0.0060 'International Tables Vol C Tables 4.2.6.8 and 6.1.1.4'
Si Si 0.0817 0.0704 'International Tables Vol C Tables 4.2.6.8 and 6.1.1.4'

loop_
_geom_angle_atom_site_label_1
_geom_angle_atom_site_label_2
_geom_angle_atom_site_label_3
_geom_angle
O1 C2 N3 129.8(15)
O1 C2 C5 140.5(16)
N3 C2 C5 89.7(12)
C2 N3 O12 125.1(12)
C2 N3 C4 95.4(12)
O12 N3 C4 125.8(12)
N3 C4 C5 85.7(11)
N3 C4 H4A 114.4
C5 C4 H4A 114.4
N3 C4 H4B 114.4
C5 C4 H4B 114.4
H4A C4 H4B 111.5
C2 C5 C4 87.9(12)
C2 C5 C6 117.3(12)
C4 C5 C6 118.0(12)
C2 C5 H5 110.6
C4 C5 H5 110.6
C6 C5 H5 110.6
O22 C6 C11 112.1(12)
O22 C6 C7 109.8(11)
C11 C6 C7 111.7(13)
O22 C6 C5 103.6(12)
C11 C6 C5 110.7(12)
C7 C6 C5 108.5(12)
C8 C7 C6 123.7(15)
C8 C7 H7 118.2
C6 C7 H7 118.2
C7 C8 C9 122.3(15)
C7 C8 H8 118.8
C9 C8 H8 118.8
O30 C9 C8 107.9(12)
O30 C9 C10 109.6(13)
C8 C9 C10 111.5(13)
O30 C9 H9 109.3
C8 C9 H9 109.3
C10 C9 H9 109.3
C9 C10 C11 108.6(13)
C9 C10 H10A 110.0
C11 C10 H10A 110.0
C9 C10 H10B 110.0
C11 C10 H10B 110.0
H10A C10 H10B 108.4
C6 C11 C10 111.5(13)
C6 C11 H11A 109.3
C10 C11 H11A 109.3
C6 C11 H11B 109.3
C10 C11 H11B 109.3
H11A C11 H11B 108.0
N3 O12 C13 108.6(11)
O12 C13 C14 107.1(13)
O12 C13 H13A 110.3
C14 C13 H13A 110.3
O12 C13 H13B 110.3
C14 C13 H13B 110.3
H13A C13 H13B 108.6
C19 C14 C15 117.4(18)
C19 C14 C13 122.4(19)
C15 C14 C13 120.2(19)
C16 C15 C14 121(2)
C16 C15 H15 119.5
C14 C15 H15 119.5
C17 C16 C15 121(2)
C17 C16 H16 119.4
C15 C16 H16 119.4
C16 C17 C18 125(2)
C16 C17 O20 113(2)
C18 C17 O20 121(2)
C17 C18 C19 117.1(19)
C17 C18 H18 121.4
C19 C18 H18 121.4
C14 C19 C18 117.9(19)
C14 C19 H19 121.1
C18 C19 H19 121.1
C21 O20 C17 116.0(17)
O20 C21 H21A 109.5
O20 C21 H21B 109.5
H21A C21 H21B 109.5
O20 C21 H21C 109.5
H21A C21 H21C 109.5
H21B C21 H21C 109.5
C6 O22 Si23 133.8(10)
O22 Si23 C25 115.2(6)
O22 Si23 C24 112.3(7)
C25 Si23 C24 108.6(8)
O22 Si23 C26 101.8(6)
C25 Si23 C26 109.2(8)
C24 Si23 C26 109.5(8)
Si23 C24 H24A 109.5
Si23 C24 H24B 109.5
H24A C24 H24B 109.5
Si23 C24 H24C 109.5
H24A C24 H24C 109.5
H24B C24 H24C 109.5
Si23 C25 H25A 109.5
Si23 C25 H25B 109.5
H25A C25 H25B 109.5
Si23 C25 H25C 109.5
H25A C25 H25C 109.5
H25B C25 H25C 109.5
C29 C26 C28 109.1(16)
C29 C26 C27 111.7(15)
C28 C26 C27 110.3(14)
C29 C26 Si23 108.5(12)
C28 C26 Si23 110.2(12)
C27 C26 Si23 107.0(11)
C26 C27 H27A 109.5
C26 C27 H27B 109.5
H27A C27 H27B 109.5
C26 C27 H27C 109.5
H27A C27 H27C 109.5
H27B C27 H27C 109.5
C26 C28 H28A 109.5
C26 C28 H28B 109.5
H28A C28 H28B 109.5
C26 C28 H28C 109.5
H28A C28 H28C 109.5
H28B C28 H28C 109.5
C26 C29 H29A 109.5
C26 C29 H29B 109.5
H29A C29 H29B 109.5
C26 C29 H29C 109.5
H29A C29 H29C 109.5
H29B C29 H29C 109.5
C9 O30 Si31 125.5(10)
O30 Si31 C32 110.5(8)
O30 Si31 C33 110.8(7)
C32 Si31 C33 107.2(9)
O30 Si31 C34 102.7(6)
C32 Si31 C34 112.7(8)
C33 Si31 C34 112.9(8)
Si31 C32 H32A 109.5
Si31 C32 H32B 109.5
H32A C32 H32B 109.5
Si31 C32 H32C 109.5
H32A C32 H32C 109.5
H32B C32 H32C 109.5
Si31 C33 H33A 109.5
Si31 C33 H33B 109.5
H33A C33 H33B 109.5
Si31 C33 H33C 109.5
H33A C33 H33C 109.5
H33B C33 H33C 109.5
C37 C34 C35 109.5(15)
C37 C34 C36 107.3(14)
C35 C34 C36 108.5(15)
C37 C34 Si31 109.7(11)
C35 C34 Si31 111.4(11)
C36 C34 Si31 110.3(12)
C34 C35 H35A 109.5
C34 C35 H35B 109.5
H35A C35 H35B 109.5
C34 C35 H35C 109.5
H35A C35 H35C 109.5
H35B C35 H35C 109.5
C34 C36 H36A 109.5
C34 C36 H36B 109.5
H36A C36 H36B 109.5
C34 C36 H36C 109.5
H36A C36 H36C 109.5
H36B C36 H36C 109.5
C34 C37 H37A 109.5
C34 C37 H37B 109.5
H37A C37 H37B 109.5
C34 C37 H37C 109.5
H37A C37 H37C 109.5
H37B C37 H37C 109.5

loop_
_geom_bond_atom_site_label_1
_geom_bond_atom_site_label_2
_geom_bond_distance
O1 C2 1.212(18)
C2 N3 1.39(2)
C2 C5 1.52(2)
N3 O12 1.408(16)
N3 C4 1.479(18)
C4 C5 1.543(19)
C4 H4A 0.9900
C4 H4B 0.9900
C5 C6 1.57(2)
C5 H5 1.0000
C6 O22 1.463(17)
C6 C11 1.52(2)
C6 C7 1.54(2)
C7 C8 1.316(19)
C7 H7 0.9500
C8 C9 1.51(2)
C8 H8 0.9500
C9 O30 1.462(16)
C9 C10 1.51(2)
C9 H9 1.0000
C10 C11 1.538(19)
C10 H10A 0.9900
C10 H10B 0.9900
C11 H11A 0.9900
C11 H11B 0.9900
O12 C13 1.444(17)
C13 C14 1.50(2)
C13 H13A 0.9900
C13 H13B 0.9900
C14 C19 1.39(3)
C14 C15 1.44(2)
C15 C16 1.35(3)
C15 H15 0.9500
C16 C17 1.26(3)
C16 H16 0.9500
C17 C18 1.36(3)
C17 O20 1.47(2)
C18 C19 1.47(2)
C18 H18 0.9500
C19 H19 0.9500
O20 C21 1.38(2)
C21 H21A 0.9800
C21 H21B 0.9800
C21 H21C 0.9800
O22 Si23 1.641(10)
Si23 C25 1.875(17)
Si23 C24 1.876(16)
Si23 C26 1.923(16)
C24 H24A 0.9800
C24 H24B 0.9800
C24 H24C 0.9800
C25 H25A 0.9800
C25 H25B 0.9800
C25 H25C 0.9800
C26 C29 1.51(2)
C26 C28 1.53(2)
C26 C27 1.55(2)
C27 H27A 0.9800
C27 H27B 0.9800
C27 H27C 0.9800
C28 H28A 0.9800
C28 H28B 0.9800
C28 H28C 0.9800
C29 H29A 0.9800
C29 H29B 0.9800
C29 H29C 0.9800
O30 Si31 1.653(11)
Si31 C32 1.874(16)
Si31 C33 1.886(17)
Si31 C34 1.892(16)
C32 H32A 0.9800
C32 H32B 0.9800
C32 H32C 0.9800
C33 H33A 0.9800
C33 H33B 0.9800
C33 H33C 0.9800
C34 C37 1.53(2)
C34 C35 1.53(2)
C34 C36 1.55(2)
C35 H35A 0.9800
C35 H35B 0.9800
C35 H35C 0.9800
C36 H36A 0.9800
C36 H36B 0.9800
C36 H36C 0.9800
C37 H37A 0.9800
C37 H37B 0.9800
C37 H37C 0.9800

loop_
_geom_hbond_atom_site_label_D
_geom_hbond_atom_site_label_H
_geom_hbond_atom_site_label_A
_geom_hbond_distance_DH
_geom_hbond_distance_HA
_geom_hbond_distance_DA
_geom_hbond_angle_DHA
_geom_hbond_site_symmetry_A
C4 H4A O1 0.99 2.63 3.429(18) 137.6 1_565
C5 H5 O1 1.00 2.50 3.412(18) 151.4 2_657
C7 H7 O1 0.95 2.32 3.259(19) 169.5 1_565

loop_
_geom_torsion_atom_site_label_1
_geom_torsion_atom_site_label_2
_geom_torsion_atom_site_label_3
_geom_torsion_atom_site_label_4
_geom_torsion
O1 C2 N3 O12 -30(2)
C5 C2 N3 O12 150.9(12)
O1 C2 N3 C4 -171.6(16)
C5 C2 N3 C4 9.2(11)
C2 N3 C4 C5 -9.1(11)
O12 N3 C4 C5 -150.4(13)
O1 C2 C5 C4 172(2)
N3 C2 C5 C4 -8.8(11)
O1 C2 C5 C6 -67(3)
N3 C2 C5 C6 111.8(14)
N3 C4 C5 C2 8.3(10)
N3 C4 C5 C6 -111.7(13)
C2 C5 C6 O22 -50.9(16)
C4 C5 C6 O22 52.2(16)
C2 C5 C6 C11 69.4(18)
C4 C5 C6 C11 172.5(12)
C2 C5 C6 C7 -167.6(13)
C4 C5 C6 C7 -64.5(17)
O22 C6 C7 C8 131.9(14)
C11 C6 C7 C8 7(2)
C5 C6 C7 C8 -115.5(15)
C6 C7 C8 C9 3(2)
C7 C8 C9 O30 -99.3(16)
C7 C8 C9 C10 21.1(19)
O30 C9 C10 C11 66.9(16)
C8 C9 C10 C11 -52.5(16)
O22 C6 C11 C10 -163.4(12)
C7 C6 C11 C10 -39.6(17)
C5 C6 C11 C10 81.5(15)
C9 C10 C11 C6 63.5(17)
C2 N3 O12 C13 88.8(17)
C4 N3 O12 C13 -140.7(15)
N3 O12 C13 C14 -159.7(14)
O12 C13 C14 C19 82(2)
O12 C13 C14 C15 -98.3(17)
C19 C14 C15 C16 -5(3)
C13 C14 C15 C16 175.5(17)
C14 C15 C16 C17 4(3)
C15 C16 C17 C18 -3(3)
C15 C16 C17 O20 179.4(17)
C16 C17 C18 C19 2(3)
O20 C17 C18 C19 179.5(15)
C15 C14 C19 C18 4(2)
C13 C14 C19 C18 -176.5(15)
C17 C18 C19 C14 -2(2)
C16 C17 O20 C21 178.1(18)
C18 C17 O20 C21 0(3)
C11 C6 O22 Si23 75.6(16)
C7 C6 O22 Si23 -49.3(18)
C5 C6 O22 Si23 -165.1(10)
C6 O22 Si23 C25 49.3(14)
C6 O22 Si23 C24 -75.7(14)
C6 O22 Si23 C26 167.3(13)
C8 C9 O30 Si31 -95.9(14)
C10 C9 O30 Si31 142.5(11)
C9 O30 Si31 C32 -66.8(15)
C9 O30 Si31 C33 51.9(14)
C9 O30 Si31 C34 172.8(13)
O30 Si31 C34 C37 178.4(12)
C32 Si31 C34 C37 59.4(14)
C33 Si31 C34 C37 -62.2(14)
O30 Si31 C34 C35 56.9(14)
C32 Si31 C34 C35 -62.1(15)
C33 Si31 C34 C35 176.3(12)
O30 Si31 C34 C36 -63.7(13)
C32 Si31 C34 C36 177.4(13)
C33 Si31 C34 C36 55.7(14)
